data_4023434
loop_
_publ_author_name
'Joy Krishna Maity'
'Ramprasad Ghosh'
'Michael G. B. Drew'
'Basudeb Achari'
'Sukhendu B. Mandal'

_publ_section_title
;
 Introduction of Vinyl and Hydroxymethyl Functionalities
 at C-4 of Glucose-Derived Substrates: Synthesis of Spirocyclic,
 Bicyclic, and Tricyclic Nucleosides
;
_journal_name_full 'Journal of Organic Chemistry'
_journal_page_first 4305
_journal_page_last 4308
_journal_paper_doi 10.1021/jo8002826
_journal_volume 73
_journal_year 2008
_chemical_formula_sum 'C11 H18 O7 S'
_chemical_formula_weight 294.31
_chemical_name_systematic
; 
 ? 
;
_space_group_IT_number 19
_symmetry_cell_setting orthorhombic
_symmetry_space_group_name_Hall 'P 2ac 2ab'
_symmetry_space_group_name_H-M 'P 21 21 21'
_atom_sites_solution_hydrogens geom
_atom_sites_solution_primary direct
_atom_sites_solution_secondary difmap
_audit_creation_method SHELXL-97
_cell_angle_alpha 90.00
_cell_angle_beta 90.00
_cell_angle_gamma 90.00
_cell_formula_units_Z 4
_cell_length_a 5.5368(4)
_cell_length_b 14.889(4)
_cell_length_c 15.8296(14)
_cell_measurement_temperature 150(2)
_cell_measurement_theta_max 30.00
_cell_measurement_theta_min 2.50
_cell_volume 1304.9(4)
_computing_cell_refinement 'Crysalis, Oxford Diffraction'
_computing_data_collection 'Crysalis, Oxford Diffraction'
_computing_data_reduction 'Crysalis, Oxford Diffraction'
_computing_molecular_graphics PLATON(Spek,2004)
_computing_structure_refinement 'SHELXL-97 (Sheldrick, 1997)'
_computing_structure_solution 'SHELXS-97 (Sheldrick, 1997)'
_diffrn_ambient_temperature 150(2)
_diffrn_measured_fraction_theta_full 0.997
_diffrn_measured_fraction_theta_max 0.997
_diffrn_measurement_device 'Oxford Diffaction X-Calibur System'
_diffrn_measurement_method '321 frames, counting time 10 s.'
_diffrn_radiation_monochromator graphite
_diffrn_radiation_source 'fine-focus sealed tube'
_diffrn_radiation_type MoK\a
_diffrn_radiation_wavelength 0.71073
_diffrn_reflns_av_R_equivalents 0.0189
_diffrn_reflns_av_sigmaI/netI 0.0264
_diffrn_reflns_limit_h_max 7
_diffrn_reflns_limit_h_min -4
_diffrn_reflns_limit_k_max 20
_diffrn_reflns_limit_k_min -20
_diffrn_reflns_limit_l_max 22
_diffrn_reflns_limit_l_min -22
_diffrn_reflns_number 9106
_diffrn_reflns_theta_full 29.99
_diffrn_reflns_theta_max 29.99
_diffrn_reflns_theta_min 2.74
_diffrn_standards_decay_% n/a
_diffrn_standards_interval_count n/a
_diffrn_standards_interval_time n/a
_diffrn_standards_number n/a
_exptl_absorpt_coefficient_mu 0.275
_exptl_absorpt_correction_type none
_exptl_crystal_colour white
_exptl_crystal_density_diffrn 1.498
_exptl_crystal_density_method 'not measured'
_exptl_crystal_description needle
_exptl_crystal_F_000 624
_exptl_crystal_size_max 0.20
_exptl_crystal_size_mid 0.03
_exptl_crystal_size_min 0.03
_refine_diff_density_max 0.402
_refine_diff_density_min -0.357
_refine_diff_density_rms 0.056
_refine_ls_abs_structure_details 'Flack H D (1983), Acta Cryst. A39, 876-881'
_refine_ls_abs_structure_Flack -0.02(5)
_refine_ls_extinction_method none
_refine_ls_goodness_of_fit_ref 0.999
_refine_ls_hydrogen_treatment constr
_refine_ls_matrix_type full
_refine_ls_number_parameters 175
_refine_ls_number_reflns 3802
_refine_ls_number_restraints 0
_refine_ls_restrained_S_all 0.999
_refine_ls_R_factor_all 0.0319
_refine_ls_R_factor_gt 0.0279
_refine_ls_shift/su_max 0.001
_refine_ls_shift/su_mean 0.000
_refine_ls_structure_factor_coef Fsqd
_refine_ls_weighting_details
;
  w=1/[\s^2^(Fo^2^)+(0.0514P)^2^+0.0000P] where P=(Fo^2^+2Fc^2^)/3 
;
_refine_ls_weighting_scheme calc
_refine_ls_wR_factor_gt 0.0706
_refine_ls_wR_factor_ref 0.0726
_reflns_number_gt 3440
_reflns_number_total 3802
_reflns_threshold_expression >2sigma(I)
_cod_data_source_file jo8002826-File003.cif
_cod_data_source_block 21
_cod_database_code 4023434

loop_
_symmetry_equiv_pos_as_xyz
'x, y, z'
'-x+1/2, -y, z+1/2'
'-x, y+1/2, -z+1/2'
'x+1/2, -y+1/2, -z'

loop_
_atom_site_label
_atom_site_type_symbol
_atom_site_fract_x
_atom_site_fract_y
_atom_site_fract_z
_atom_site_U_iso_or_equiv
_atom_site_adp_type
_atom_site_occupancy
_atom_site_symmetry_multiplicity
_atom_site_calc_flag
_atom_site_refinement_flags
_atom_site_disorder_assembly
_atom_site_disorder_group
C1 C 0.4673(2) 0.92915(9) 0.08465(8) 0.0174(2) Uani 1 1 d . . .
H1 H 0.2909 0.9342 0.0870 0.021 Uiso 1 1 calc R . .
O2 O 0.5670(2) 0.90984(7) 0.16624(6) 0.0265(2) Uani 1 1 d . . .
C3 C 0.7307(3) 0.98102(10) 0.19111(9) 0.0250(3) Uani 1 1 d . . .
H3A H 0.8969 0.9636 0.1807 0.030 Uiso 1 1 calc R . .
H3B H 0.7122 0.9947 0.2507 0.030 Uiso 1 1 calc R . .
C4 C 0.6628(2) 1.06214(9) 0.13726(8) 0.0204(3) Uani 1 1 d . . .
H4A H 0.5321 1.0961 0.1626 0.024 Uiso 1 1 calc R . .
H4B H 0.8002 1.1015 0.1284 0.024 Uiso 1 1 calc R . .
C5 C 0.5839(2) 1.01753(8) 0.05542(7) 0.0162(2) Uani 1 1 d . . .
O6 O 0.79917(16) 0.98902(6) 0.01061(6) 0.01720(18) Uani 1 1 d . . .
C7 C 0.7617(2) 0.90366(9) -0.02638(8) 0.0172(2) Uani 1 1 d . . .
H7 H 0.9072 0.8664 -0.0225 0.021 Uiso 1 1 calc R . .
C9 C 0.4826(2) 0.85318(9) -0.12395(8) 0.0192(2) Uani 1 1 d . . .
C11 C 0.5464(2) 0.85940(8) 0.01964(8) 0.0171(2) Uani 1 1 d . . .
H11 H 0.5883 0.8015 0.0452 0.021 Uiso 1 1 calc R . .
C51 C 0.4215(2) 1.07395(8) -0.00022(8) 0.0184(2) Uani 1 1 d . . .
H51A H 0.3901 1.0425 -0.0528 0.022 Uiso 1 1 calc R . .
H51B H 0.2683 1.0841 0.0280 0.022 Uiso 1 1 calc R . .
O52 O 0.53842(17) 1.16013(6) -0.01789(6) 0.02000(19) Uani 1 1 d . . .
S53 S 0.60901(6) 1.18714(2) -0.111252(19) 0.01794(7) Uani 1 1 d . . .
O55 O 0.46433(18) 1.13724(7) -0.16948(6) 0.0251(2) Uani 1 1 d . . .
C56 C 0.9116(2) 1.15473(10) -0.12012(9) 0.0238(3) Uani 1 1 d . . .
H56A H 0.9695 1.1688 -0.1757 0.029 Uiso 1 1 calc R . .
H56B H 0.9251 1.0913 -0.1105 0.029 Uiso 1 1 calc R . .
H56C H 1.0063 1.1864 -0.0790 0.029 Uiso 1 1 calc R . .
O54 O 0.5972(2) 1.28339(6) -0.11209(7) 0.0277(2) Uani 1 1 d . . .
C91 C 0.5691(3) 0.75992(10) -0.14796(10) 0.0301(3) Uani 1 1 d . . .
H91A H 0.4323 0.7213 -0.1561 0.045 Uiso 1 1 calc R . .
H91B H 0.6689 0.7363 -0.1036 0.045 Uiso 1 1 calc R . .
H91C H 0.6609 0.7631 -0.1993 0.045 Uiso 1 1 calc R . .
C92 C 0.3120(3) 0.89344(11) -0.18801(9) 0.0281(3) Uani 1 1 d . . .
H92A H 0.2857 0.9557 -0.1750 0.042 Uiso 1 1 calc R . .
H92B H 0.1608 0.8619 -0.1864 0.042 Uiso 1 1 calc R . .
H92C H 0.3810 0.8883 -0.2434 0.042 Uiso 1 1 calc R . .
O8 O 0.68355(17) 0.91265(7) -0.11138(6) 0.02125(19) Uani 1 1 d . . .
O10 O 0.36432(17) 0.85171(7) -0.04358(6) 0.02056(19) Uani 1 1 d . . .

loop_
_atom_site_aniso_label
_atom_site_aniso_U_11
_atom_site_aniso_U_22
_atom_site_aniso_U_33
_atom_site_aniso_U_23
_atom_site_aniso_U_13
_atom_site_aniso_U_12
C1 0.0200(6) 0.0181(6) 0.0142(5) -0.0001(4) 0.0006(5) -0.0025(5)
O2 0.0437(6) 0.0218(5) 0.0141(4) 0.0041(4) -0.0051(4) -0.0095(4)
C3 0.0360(7) 0.0229(7) 0.0160(5) 0.0009(5) -0.0051(6) -0.0046(6)
C4 0.0270(7) 0.0191(6) 0.0151(5) -0.0019(4) -0.0004(5) -0.0033(5)
C5 0.0196(6) 0.0145(5) 0.0147(5) 0.0002(4) 0.0021(5) -0.0003(5)
O6 0.0163(4) 0.0170(4) 0.0182(4) -0.0010(3) 0.0019(4) -0.0010(4)
C7 0.0173(6) 0.0169(6) 0.0174(6) -0.0006(5) -0.0012(5) 0.0007(4)
C9 0.0198(5) 0.0216(6) 0.0164(6) -0.0009(5) 0.0008(5) -0.0011(5)
C11 0.0198(5) 0.0155(6) 0.0160(5) 0.0000(4) -0.0017(5) -0.0011(4)
C51 0.0204(6) 0.0159(5) 0.0189(6) 0.0010(4) 0.0020(5) 0.0005(5)
O52 0.0276(4) 0.0161(4) 0.0163(4) -0.0001(3) 0.0020(4) -0.0005(4)
S53 0.01944(13) 0.01739(14) 0.01699(13) 0.00274(12) -0.00052(12) 0.00253(12)
O55 0.0251(5) 0.0333(6) 0.0168(4) -0.0002(4) -0.0037(4) -0.0012(4)
C56 0.0177(5) 0.0266(6) 0.0270(6) 0.0006(5) 0.0005(6) 0.0029(5)
O54 0.0337(5) 0.0183(4) 0.0312(5) 0.0067(4) 0.0018(5) 0.0037(4)
C91 0.0387(9) 0.0247(7) 0.0269(7) -0.0087(6) -0.0019(7) 0.0049(6)
C92 0.0282(7) 0.0362(8) 0.0199(6) -0.0011(6) -0.0045(6) 0.0022(6)
O8 0.0222(4) 0.0271(5) 0.0145(4) -0.0004(4) 0.0008(4) -0.0058(4)
O10 0.0193(4) 0.0261(5) 0.0163(4) -0.0026(4) -0.0007(4) -0.0045(4)

loop_
_atom_type_symbol
_atom_type_description
_atom_type_scat_dispersion_real
_atom_type_scat_dispersion_imag
_atom_type_scat_source
C C 0.0033 0.0016 'International Tables Vol C Tables 4.2.6.8 and 6.1.1.4'
H H 0.0000 0.0000 'International Tables Vol C Tables 4.2.6.8 and 6.1.1.4'
O O 0.0106 0.0060 'International Tables Vol C Tables 4.2.6.8 and 6.1.1.4'
S S 0.1246 0.1234 'International Tables Vol C Tables 4.2.6.8 and 6.1.1.4'

loop_
_geom_angle_atom_site_label_1
_geom_angle_atom_site_label_2
_geom_angle_atom_site_label_3
_geom_angle
_geom_angle_site_symmetry_1
_geom_angle_site_symmetry_3
_geom_angle_publ_flag
O2 C1 C11 111.12(11) . . ?
O2 C1 C5 106.32(10) . . ?
C11 C1 C5 105.01(10) . . ?
O2 C1 H1 111.4 . . ?
C11 C1 H1 111.4 . . ?
C5 C1 H1 111.4 . . ?
C1 O2 C3 109.82(10) . . ?
O2 C3 C4 105.85(11) . . ?
O2 C3 H3A 110.6 . . ?
C4 C3 H3A 110.6 . . ?
O2 C3 H3B 110.6 . . ?
C4 C3 H3B 110.6 . . ?
H3A C3 H3B 108.7 . . ?
C5 C4 C3 101.61(11) . . ?
C5 C4 H4A 111.4 . . ?
C3 C4 H4A 111.4 . . ?
C5 C4 H4B 111.4 . . ?
C3 C4 H4B 111.4 . . ?
H4A C4 H4B 109.3 . . ?
O6 C5 C51 111.47(10) . . ?
O6 C5 C4 107.95(10) . . ?
C51 C5 C4 115.12(11) . . ?
O6 C5 C1 103.99(10) . . ?
C51 C5 C1 113.64(11) . . ?
C4 C5 C1 103.79(10) . . ?
C7 O6 C5 110.17(9) . . ?
O6 C7 O8 110.63(10) . . ?
O6 C7 C11 107.53(10) . . ?
O8 C7 C11 104.58(10) . . ?
O6 C7 H7 111.3 . . ?
O8 C7 H7 111.3 . . ?
C11 C7 H7 111.3 . . ?
O10 C9 O8 103.94(9) . . ?
O10 C9 C92 108.47(11) . . ?
O8 C9 C92 109.46(11) . . ?
O10 C9 C91 110.68(11) . . ?
O8 C9 C91 110.77(11) . . ?
C92 C9 C91 113.11(12) . . ?
O10 C11 C1 108.96(10) . . ?
O10 C11 C7 104.43(10) . . ?
C1 C11 C7 104.43(10) . . ?
O10 C11 H11 112.8 . . ?
C1 C11 H11 112.8 . . ?
C7 C11 H11 112.8 . . ?
O52 C51 C5 109.58(10) . . ?
O52 C51 H51A 109.8 . . ?
C5 C51 H51A 109.8 . . ?
O52 C51 H51B 109.8 . . ?
C5 C51 H51B 109.8 . . ?
H51A C51 H51B 108.2 . . ?
C51 O52 S53 120.72(8) . . ?
O55 S53 O54 119.19(6) . . ?
O55 S53 O52 109.39(6) . . ?
O54 S53 O52 104.56(5) . . ?
O55 S53 C56 109.98(7) . . ?
O54 S53 C56 108.58(7) . . ?
O52 S53 C56 103.99(6) . . ?
S53 C56 H56A 109.5 . . ?
S53 C56 H56B 109.5 . . ?
H56A C56 H56B 109.5 . . ?
S53 C56 H56C 109.5 . . ?
H56A C56 H56C 109.5 . . ?
H56B C56 H56C 109.5 . . ?
C9 C91 H91A 109.5 . . ?
C9 C91 H91B 109.5 . . ?
H91A C91 H91B 109.5 . . ?
C9 C91 H91C 109.5 . . ?
H91A C91 H91C 109.5 . . ?
H91B C91 H91C 109.5 . . ?
C9 C92 H92A 109.5 . . ?
C9 C92 H92B 109.5 . . ?
H92A C92 H92B 109.5 . . ?
C9 C92 H92C 109.5 . . ?
H92A C92 H92C 109.5 . . ?
H92B C92 H92C 109.5 . . ?
C7 O8 C9 108.03(9) . . ?
C11 O10 C9 107.41(9) . . ?

loop_
_geom_bond_atom_site_label_1
_geom_bond_atom_site_label_2
_geom_bond_distance
_geom_bond_site_symmetry_2
_geom_bond_publ_flag
C1 O2 1.4337(15) . ?
C1 C11 1.5263(17) . ?
C1 C5 1.5369(17) . ?
C1 H1 0.9800 . ?
O2 C3 1.4489(17) . ?
C3 C4 1.5254(19) . ?
C3 H3A 0.9700 . ?
C3 H3B 0.9700 . ?
C4 C5 1.5199(17) . ?
C4 H4A 0.9700 . ?
C4 H4B 0.9700 . ?
C5 O6 1.4507(15) . ?
C5 C51 1.5131(17) . ?
O6 C7 1.4145(15) . ?
C7 O8 1.4198(15) . ?
C7 C11 1.5448(18) . ?
C7 H7 0.9800 . ?
C9 O10 1.4312(15) . ?
C9 O8 1.4357(15) . ?
C9 C92 1.5100(19) . ?
C9 C91 1.517(2) . ?
C11 O10 1.4251(15) . ?
C11 H11 0.9800 . ?
C51 O52 1.4642(15) . ?
C51 H51A 0.9700 . ?
C51 H51B 0.9700 . ?
O52 S53 1.5807(9) . ?
S53 O55 1.4295(10) . ?
S53 O54 1.4346(11) . ?
S53 C56 1.7490(14) . ?
C56 H56A 0.9600 . ?
C56 H56B 0.9600 . ?
C56 H56C 0.9600 . ?
C91 H91A 0.9600 . ?
C91 H91B 0.9600 . ?
C91 H91C 0.9600 . ?
C92 H92A 0.9600 . ?
C92 H92B 0.9600 . ?
C92 H92C 0.9600 . ?

loop_
_geom_torsion_atom_site_label_1
_geom_torsion_atom_site_label_2
_geom_torsion_atom_site_label_3
_geom_torsion_atom_site_label_4
_geom_torsion
_geom_torsion_site_symmetry_1
_geom_torsion_site_symmetry_2
_geom_torsion_site_symmetry_3
_geom_torsion_site_symmetry_4
_geom_torsion_publ_flag
C11 C1 O2 C3 115.60(12) . . . . ?
C5 C1 O2 C3 1.86(14) . . . . ?
C1 O2 C3 C4 20.13(15) . . . . ?
O2 C3 C4 C5 -33.47(14) . . . . ?
C3 C4 C5 O6 -76.16(12) . . . . ?
C3 C4 C5 C51 158.62(11) . . . . ?
C3 C4 C5 C1 33.79(13) . . . . ?
O2 C1 C5 O6 89.83(11) . . . . ?
C11 C1 C5 O6 -28.02(12) . . . . ?
O2 C1 C5 C51 -148.78(11) . . . . ?
C11 C1 C5 C51 93.36(12) . . . . ?
O2 C1 C5 C4 -23.01(13) . . . . ?
C11 C1 C5 C4 -140.87(10) . . . . ?
C51 C5 O6 C7 -92.92(11) . . . . ?
C4 C5 O6 C7 139.72(10) . . . . ?
C1 C5 O6 C7 29.90(12) . . . . ?
C5 O6 C7 O8 94.16(11) . . . . ?
C5 O6 C7 C11 -19.48(12) . . . . ?
O2 C1 C11 O10 151.03(10) . . . . ?
C5 C1 C11 O10 -94.42(12) . . . . ?
O2 C1 C11 C7 -97.84(12) . . . . ?
C5 C1 C11 C7 16.71(13) . . . . ?
O6 C7 C11 O10 115.08(10) . . . . ?
O8 C7 C11 O10 -2.56(13) . . . . ?
O6 C7 C11 C1 0.70(13) . . . . ?
O8 C7 C11 C1 -116.94(11) . . . . ?
O6 C5 C51 O52 -68.39(12) . . . . ?
C4 C5 C51 O52 54.98(14) . . . . ?
C1 C5 C51 O52 174.49(9) . . . . ?
C5 C51 O52 S53 116.98(10) . . . . ?
C51 O52 S53 O55 22.39(11) . . . . ?
C51 O52 S53 O54 151.12(9) . . . . ?
C51 O52 S53 C56 -95.06(10) . . . . ?
O6 C7 O8 C9 -133.79(10) . . . . ?
C11 C7 O8 C9 -18.30(13) . . . . ?
O10 C9 O8 C7 32.43(13) . . . . ?
C92 C9 O8 C7 148.14(11) . . . . ?
C91 C9 O8 C7 -86.46(12) . . . . ?
C1 C11 O10 C9 133.67(10) . . . . ?
C7 C11 O10 C9 22.54(13) . . . . ?
O8 C9 O10 C11 -34.07(12) . . . . ?
C92 C9 O10 C11 -150.47(11) . . . . ?
C91 C9 O10 C11 84.89(12) . . . . ?

loop_
_cod_related_entry_id
_cod_related_entry_database
_cod_related_entry_code
1 ChemSpider 21194649
